data_4026525
loop_
_publ_author_name
'Gang Zhang'
'Qianyan Zhang'
'Zhenshan Jia'
'Sisi Liang'
'Liangbing Gan'
'Yuliang Li'

_publ_section_title
;
 Preparation of a 12-Membered Open-Cage Fullerendione through
 Silane/Borane-Promoted Formation of Ketal Moieties and Oxidation of a
 Vicinal Fullerendiol
;
_journal_name_full 'Journal of Organic Chemistry'
_journal_page_first 6743
_journal_page_last 6748
_journal_paper_doi 10.1021/jo201143k
_journal_volume 76
_journal_year 2011
_chemical_formula_moiety 'C70 H24 O10'
_chemical_formula_sum 'C70 H24 O10'
_chemical_formula_weight 1024.89
_chemical_name_systematic
; 
 ? 
;
_space_group_IT_number 14
_symmetry_cell_setting monoclinic
_symmetry_space_group_name_Hall '-P 2ybc'
_symmetry_space_group_name_H-M 'P 1 21/c 1'
_atom_sites_solution_hydrogens geom
_atom_sites_solution_primary direct
_atom_sites_solution_secondary difmap
_audit_creation_method SHELXL-97
_cell_angle_alpha 90.00
_cell_angle_beta 98.097(2)
_cell_angle_gamma 90.00
_cell_formula_units_Z 4
_cell_length_a 13.2045(18)
_cell_length_b 19.022(3)
_cell_length_c 18.615(3)
_cell_measurement_reflns_used 15592
_cell_measurement_temperature 173(2)
_cell_measurement_theta_max 27.48
_cell_measurement_theta_min 1.54
_cell_volume 4629.0(12)
_computing_cell_refinement 'CrystalClear (Rigaku Inc., 2007)'
_computing_data_collection 'CrystalClear (Rigaku Inc., 2007)'
_computing_data_reduction 'CrystalClear (Rigaku Inc., 2007)'
_computing_molecular_graphics 'XP in Siemens SHELXTL (Sheldrick, 1994)'
_computing_publication_material 'SHELX97 (Sheldrick, 1997)'
_computing_structure_refinement 'SHELXL-97 (Sheldrick, 1997)'
_computing_structure_solution 'SHELXS-97 (Sheldrick, 1990)'
_diffrn_ambient_temperature 173(2)
_diffrn_measured_fraction_theta_full 0.998
_diffrn_measured_fraction_theta_max 0.998
_diffrn_measurement_device_type 'MM007-HF CCD(Saturn 724+)'
_diffrn_measurement_method '\w scans at fixed \c = 45\%'
_diffrn_radiation_monochromator Confocal
_diffrn_radiation_source 'rotating anode'
_diffrn_radiation_type MoK\a
_diffrn_radiation_wavelength 0.71073
_diffrn_reflns_av_R_equivalents 0.0545
_diffrn_reflns_av_sigmaI/netI 0.0497
_diffrn_reflns_limit_h_max 17
_diffrn_reflns_limit_h_min -17
_diffrn_reflns_limit_k_max 24
_diffrn_reflns_limit_k_min -24
_diffrn_reflns_limit_l_max 19
_diffrn_reflns_limit_l_min -24
_diffrn_reflns_number 41141
_diffrn_reflns_theta_full 27.46
_diffrn_reflns_theta_max 27.46
_diffrn_reflns_theta_min 1.54
_exptl_absorpt_coefficient_mu 0.099
_exptl_absorpt_correction_T_max 0.9902
_exptl_absorpt_correction_T_min 0.9615
_exptl_absorpt_correction_type multi-scan
_exptl_absorpt_process_details 'CrystalClear (Rigaku Inc., 2007)'
_exptl_crystal_colour red
_exptl_crystal_density_diffrn 1.471
_exptl_crystal_description blcok
_exptl_crystal_F_000 2096
_exptl_crystal_size_max 0.40
_exptl_crystal_size_mid 0.30
_exptl_crystal_size_min 0.10
_refine_diff_density_max 0.544
_refine_diff_density_min -0.258
_refine_diff_density_rms 0.065
_refine_ls_extinction_method none
_refine_ls_goodness_of_fit_ref 1.127
_refine_ls_hydrogen_treatment constr
_refine_ls_matrix_type full
_refine_ls_number_parameters 729
_refine_ls_number_reflns 10574
_refine_ls_number_restraints 0
_refine_ls_restrained_S_all 1.127
_refine_ls_R_factor_all 0.0793
_refine_ls_R_factor_gt 0.0688
_refine_ls_shift/su_max 0.000
_refine_ls_shift/su_mean 0.000
_refine_ls_structure_factor_coef Fsqd
_refine_ls_weighting_details 'calc w=1/[\s^2^(Fo^2^)+(0.0640P)^2^+4.2077P] where P=(Fo^2^+2Fc^2^)/3'
_refine_ls_weighting_scheme calc
_refine_ls_wR_factor_gt 0.1618
_refine_ls_wR_factor_ref 0.1682
_reflns_number_gt 9062
_reflns_number_total 10574
_reflns_threshold_expression >2sigma(I)
_cod_data_source_file jo201143k_si_001.cif
_cod_data_source_block mx975
_cod_original_cell_volume 4629.2(11)
_cod_database_code 4026525

loop_
_symmetry_equiv_pos_as_xyz
'x, y, z'
'-x, y+1/2, -z+1/2'
'-x, -y, -z'
'x, -y-1/2, z-1/2'

loop_
_atom_site_label
_atom_site_type_symbol
_atom_site_fract_x
_atom_site_fract_y
_atom_site_fract_z
_atom_site_U_iso_or_equiv
_atom_site_adp_type
_atom_site_occupancy
_atom_site_symmetry_multiplicity
_atom_site_calc_flag
_atom_site_refinement_flags
O1 O 0.28530(14) 0.37951(10) -0.01107(9) 0.0314(4) Uani 1 1 d .
O2 O 0.08824(13) 0.37658(9) -0.00921(9) 0.0291(4) Uani 1 1 d .
O3 O 0.23946(12) 0.25902(8) 0.08555(8) 0.0239(3) Uani 1 1 d .
O4 O 0.23135(13) 0.50956(9) 0.06934(9) 0.0257(4) Uani 1 1 d .
O5 O 0.15134(12) 0.16032(8) 0.09895(9) 0.0237(3) Uani 1 1 d .
O6 O 0.13533(13) 0.60625(8) 0.06882(9) 0.0266(4) Uani 1 1 d .
O7 O 0.44958(12) 0.28533(9) 0.24448(9) 0.0257(4) Uani 1 1 d .
O8 O 0.44179(12) 0.22690(9) 0.19139(9) 0.0285(4) Uani 1 1 d .
O9 O 0.44254(12) 0.50563(9) 0.23085(9) 0.0250(3) Uani 1 1 d .
O10 O 0.43124(12) 0.55748(9) 0.17108(9) 0.0274(4) Uani 1 1 d .
C1 C 0.27117(17) 0.38310(13) 0.05128(12) 0.0238(5) Uani 1 1 d .
C2 C 0.27415(17) 0.32391(12) 0.10564(12) 0.0215(4) Uani 1 1 d .
C3 C 0.31386(16) 0.34997(12) 0.17025(12) 0.0207(4) Uani 1 1 d .
C4 C 0.31136(17) 0.43040(12) 0.16544(12) 0.0220(4) Uani 1 1 d .
C5 C 0.26972(17) 0.44776(12) 0.09834(12) 0.0224(4) Uani 1 1 d .
C6 C 0.16599(17) 0.22845(12) 0.12581(12) 0.0219(4) Uani 1 1 d .
C7 C 0.05606(17) 0.26011(11) 0.11900(12) 0.0214(4) Uani 1 1 d .
C8 C 0.00647(17) 0.31795(12) 0.08520(12) 0.0218(4) Uani 1 1 d .
C9 C -0.08432(17) 0.34438(12) 0.11155(13) 0.0240(5) Uani 1 1 d .
C10 C -0.08636(17) 0.42015(12) 0.10657(12) 0.0232(5) Uani 1 1 d .
C11 C 0.00281(17) 0.44463(12) 0.07751(12) 0.0225(5) Uani 1 1 d .
C12 C 0.04355(17) 0.37932(12) 0.04291(12) 0.0231(5) Uani 1 1 d .
C13 C 0.04746(17) 0.50678(12) 0.10301(12) 0.0216(4) Uani 1 1 d .
C14 C 0.15564(17) 0.54228(12) 0.10493(12) 0.0227(5) Uani 1 1 d .
C15 C 0.34721(16) 0.31225(12) 0.24014(12) 0.0201(4) Uani 1 1 d .
C16 C 0.34205(17) 0.47648(12) 0.22947(12) 0.0216(4) Uani 1 1 d .
C17 C 0.2395(2) 0.11597(12) 0.11337(14) 0.0283(5) Uani 1 1 d .
H17A H 0.2217 0.0682 0.0963 0.043 Uiso 1 1 calc R
H17B H 0.2631 0.1151 0.1657 0.043 Uiso 1 1 calc R
H17C H 0.2941 0.1343 0.0880 0.043 Uiso 1 1 calc R
C18 C 0.2189(2) 0.65495(14) 0.07582(16) 0.0356(6) Uani 1 1 d .
H18A H 0.1954 0.7000 0.0541 0.053 Uiso 1 1 calc R
H18B H 0.2737 0.6363 0.0509 0.053 Uiso 1 1 calc R
H18C H 0.2447 0.6619 0.1273 0.053 Uiso 1 1 calc R
C19 C 0.53924(19) 0.22118(14) 0.16396(15) 0.0321(6) Uani 1 1 d .
C20 C 0.5569(3) 0.28543(17) 0.11893(19) 0.0506(8) Uani 1 1 d .
H20A H 0.4979 0.2922 0.0813 0.076 Uiso 1 1 calc R
H20B H 0.6187 0.2786 0.0961 0.076 Uiso 1 1 calc R
H20C H 0.5654 0.3270 0.1503 0.076 Uiso 1 1 calc R
C21 C 0.5231(2) 0.15477(18) 0.11897(19) 0.0495(8) Uani 1 1 d .
H21A H 0.5051 0.1160 0.1495 0.074 Uiso 1 1 calc R
H21B H 0.5862 0.1431 0.0995 0.074 Uiso 1 1 calc R
H21C H 0.4677 0.1622 0.0788 0.074 Uiso 1 1 calc R
C22 C 0.6252(2) 0.21044(16) 0.22602(17) 0.0412(7) Uani 1 1 d .
H22A H 0.6089 0.1706 0.2557 0.062 Uiso 1 1 calc R
H22B H 0.6335 0.2530 0.2559 0.062 Uiso 1 1 calc R
H22C H 0.6890 0.2008 0.2065 0.062 Uiso 1 1 calc R
C23 C 0.52750(19) 0.56075(14) 0.14124(14) 0.0315(5) Uani 1 1 d .
C24 C 0.6142(2) 0.58015(17) 0.19940(18) 0.0423(7) Uani 1 1 d .
H24A H 0.6252 0.5422 0.2352 0.064 Uiso 1 1 calc R
H24B H 0.5972 0.6236 0.2234 0.064 Uiso 1 1 calc R
H24C H 0.6767 0.5873 0.1774 0.064 Uiso 1 1 calc R
C25 C 0.5038(3) 0.6199(2) 0.0866(2) 0.0587(10) Uani 1 1 d .
H25A H 0.4873 0.6627 0.1118 0.088 Uiso 1 1 calc R
H25B H 0.4454 0.6067 0.0507 0.088 Uiso 1 1 calc R
H25C H 0.5636 0.6285 0.0620 0.088 Uiso 1 1 calc R
C26 C 0.5468(3) 0.49124(18) 0.10520(18) 0.0502(8) Uani 1 1 d .
H26A H 0.5550 0.4539 0.1418 0.075 Uiso 1 1 calc R
H26B H 0.6092 0.4948 0.0825 0.075 Uiso 1 1 calc R
H26C H 0.4887 0.4802 0.0681 0.075 Uiso 1 1 calc R
C27 C 0.1107(2) 0.40448(13) 0.45031(12) 0.0283(5) Uani 1 1 d .
C28 C -0.0448(2) 0.33819(13) 0.40462(13) 0.0289(5) Uani 1 1 d .
C29 C 0.11514(19) 0.52247(12) 0.39679(12) 0.0263(5) Uani 1 1 d .
C30 C 0.0051(2) 0.40217(13) 0.43344(13) 0.0289(5) Uani 1 1 d .
C31 C 0.1671(2) 0.46558(13) 0.43206(12) 0.0272(5) Uani 1 1 d .
C32 C 0.26197(19) 0.44179(12) 0.40938(12) 0.0257(5) Uani 1 1 d .
C33 C 0.24594(18) 0.53296(12) 0.31479(12) 0.0243(5) Uani 1 1 d .
C34 C -0.0486(2) 0.46151(13) 0.39673(13) 0.0291(5) Uani 1 1 d .
C35 C -0.02059(19) 0.55363(12) 0.30865(13) 0.0261(5) Uani 1 1 d .
C36 C 0.34803(17) 0.36244(12) 0.30417(12) 0.0215(4) Uani 1 1 d .
C37 C 0.1719(2) 0.34298(12) 0.43992(12) 0.0257(5) Uani 1 1 d .
C38 C 0.0139(2) 0.27872(12) 0.39479(13) 0.0275(5) Uani 1 1 d .
C39 C 0.12464(19) 0.28141(12) 0.41316(12) 0.0257(5) Uani 1 1 d .
C40 C -0.13139(19) 0.43396(13) 0.34485(14) 0.0293(5) Uani 1 1 d .
C41 C 0.0054(2) 0.52024(12) 0.37878(13) 0.0282(5) Uani 1 1 d .
C42 C -0.13015(17) 0.31094(12) 0.16459(13) 0.0245(5) Uani 1 1 d .
C43 C 0.08513(18) 0.57217(11) 0.21100(13) 0.0234(5) Uani 1 1 d .
C44 C 0.29977(17) 0.47417(12) 0.35176(12) 0.0234(5) Uani 1 1 d .
C45 C 0.18144(17) 0.55414(11) 0.18815(12) 0.0226(5) Uani 1 1 d .
C46 C -0.15624(18) 0.46628(12) 0.27717(14) 0.0267(5) Uani 1 1 d .
C47 C -0.17642(17) 0.35084(13) 0.21714(14) 0.0266(5) Uani 1 1 d .
C48 C -0.15125(17) 0.31724(12) 0.28733(14) 0.0272(5) Uani 1 1 d .
C49 C 0.01448(18) 0.23028(11) 0.18032(12) 0.0232(5) Uani 1 1 d .
C50 C 0.00371(17) 0.54363(12) 0.15962(12) 0.0227(5) Uani 1 1 d .
C51 C 0.07317(19) 0.57645(11) 0.28392(13) 0.0247(5) Uani 1 1 d .
C52 C -0.01035(18) 0.23695(11) 0.33010(13) 0.0251(5) Uani 1 1 d .
C53 C 0.16797(18) 0.24084(11) 0.35898(12) 0.0228(5) Uani 1 1 d .
C54 C 0.19223(17) 0.22709(11) 0.20936(12) 0.0210(4) Uani 1 1 d .
C55 C 0.26868(16) 0.25702(11) 0.25688(12) 0.0202(4) Uani 1 1 d .
C56 C -0.12876(19) 0.35774(13) 0.34968(14) 0.0289(5) Uani 1 1 d .
C57 C 0.15666(19) 0.55704(12) 0.33777(13) 0.0250(5) Uani 1 1 d .
C58 C -0.09017(17) 0.25571(12) 0.27726(14) 0.0255(5) Uani 1 1 d .
C59 C 0.25928(17) 0.53138(12) 0.23907(12) 0.0227(5) Uani 1 1 d .
C60 C 0.30477(17) 0.32765(12) 0.36161(12) 0.0219(4) Uani 1 1 d .
C61 C -0.17891(17) 0.42402(12) 0.21257(14) 0.0256(5) Uani 1 1 d .
C62 C -0.08683(17) 0.52256(12) 0.18323(13) 0.0236(5) Uani 1 1 d .
C63 C 0.26448(19) 0.36593(12) 0.41441(12) 0.0248(5) Uani 1 1 d .
C64 C 0.08591(18) 0.21325(11) 0.30819(12) 0.0225(5) Uani 1 1 d .
C65 C -0.07720(17) 0.25211(12) 0.20138(13) 0.0241(5) Uani 1 1 d .
C66 C 0.25571(17) 0.26410(11) 0.33277(11) 0.0202(4) Uani 1 1 d .
C67 C -0.13450(17) 0.45881(12) 0.15484(13) 0.0244(5) Uani 1 1 d .
C68 C 0.34581(17) 0.43405(12) 0.29933(12) 0.0224(4) Uani 1 1 d .
C69 C -0.09940(18) 0.52750(12) 0.25919(13) 0.0257(5) Uani 1 1 d .
C70 C 0.09756(17) 0.20962(11) 0.23552(12) 0.0213(4) Uani 1 1 d .

loop_
_atom_site_aniso_label
_atom_site_aniso_U_11
_atom_site_aniso_U_22
_atom_site_aniso_U_33
_atom_site_aniso_U_23
_atom_site_aniso_U_13
_atom_site_aniso_U_12
O1 0.0327(9) 0.0395(10) 0.0230(8) 0.0011(7) 0.0075(7) -0.0001(8)
O2 0.0271(9) 0.0351(10) 0.0248(8) 0.0004(7) 0.0028(7) 0.0023(7)
O3 0.0301(8) 0.0200(8) 0.0230(8) -0.0040(6) 0.0082(7) -0.0016(6)
O4 0.0287(9) 0.0252(8) 0.0240(8) 0.0049(7) 0.0064(7) 0.0017(7)
O5 0.0278(8) 0.0177(8) 0.0253(8) -0.0047(6) 0.0027(7) 0.0007(6)
O6 0.0281(9) 0.0222(8) 0.0290(9) 0.0086(7) 0.0018(7) -0.0032(7)
O7 0.0199(8) 0.0276(8) 0.0289(8) -0.0026(7) 0.0014(6) 0.0039(6)
O8 0.0227(8) 0.0281(9) 0.0356(9) -0.0058(7) 0.0078(7) 0.0027(7)
O9 0.0228(8) 0.0259(8) 0.0252(8) 0.0029(7) -0.0003(6) -0.0062(7)
O10 0.0242(8) 0.0279(9) 0.0310(9) 0.0088(7) 0.0065(7) -0.0022(7)
C1 0.0182(10) 0.0317(12) 0.0212(11) 0.0007(9) 0.0023(8) 0.0000(9)
C2 0.0224(10) 0.0209(11) 0.0226(10) -0.0009(9) 0.0075(9) 0.0016(8)
C3 0.0170(10) 0.0227(11) 0.0227(10) 0.0020(9) 0.0042(8) 0.0007(8)
C4 0.0195(10) 0.0227(11) 0.0243(11) -0.0002(9) 0.0047(8) -0.0019(8)
C5 0.0228(11) 0.0219(11) 0.0236(11) 0.0025(9) 0.0070(9) -0.0018(9)
C6 0.0247(11) 0.0195(10) 0.0217(10) -0.0003(8) 0.0035(9) 0.0009(9)
C7 0.0232(11) 0.0188(10) 0.0215(10) -0.0051(8) 0.0008(8) -0.0029(8)
C8 0.0234(11) 0.0200(10) 0.0206(10) -0.0024(8) -0.0014(8) -0.0016(9)
C9 0.0216(11) 0.0225(11) 0.0260(11) -0.0011(9) -0.0036(9) -0.0022(9)
C10 0.0213(11) 0.0225(11) 0.0245(11) 0.0045(9) -0.0014(9) 0.0005(9)
C11 0.0240(11) 0.0242(11) 0.0187(10) 0.0063(9) 0.0006(8) 0.0038(9)
C12 0.0187(10) 0.0280(12) 0.0206(10) 0.0013(9) -0.0041(8) 0.0005(9)
C13 0.0218(11) 0.0211(11) 0.0218(10) 0.0075(9) 0.0024(8) 0.0031(9)
C14 0.0220(11) 0.0234(11) 0.0223(11) 0.0042(9) 0.0018(9) -0.0004(9)
C15 0.0170(10) 0.0223(11) 0.0204(10) -0.0001(8) 0.0006(8) 0.0023(8)
C16 0.0207(10) 0.0219(11) 0.0217(10) 0.0019(9) 0.0009(8) -0.0047(9)
C17 0.0319(13) 0.0217(11) 0.0311(12) -0.0036(10) 0.0036(10) 0.0040(10)
C18 0.0327(13) 0.0278(13) 0.0456(15) 0.0104(11) 0.0037(12) -0.0065(11)
C19 0.0246(12) 0.0320(13) 0.0434(15) 0.0012(11) 0.0173(11) 0.0020(10)
C20 0.0545(19) 0.0478(18) 0.0557(19) 0.0177(15) 0.0296(16) 0.0094(15)
C21 0.0382(16) 0.0531(19) 0.061(2) -0.0173(16) 0.0185(15) 0.0057(14)
C22 0.0248(13) 0.0398(15) 0.0600(19) 0.0030(14) 0.0089(12) 0.0058(11)
C23 0.0262(12) 0.0341(13) 0.0369(13) 0.0047(11) 0.0142(10) -0.0005(10)
C24 0.0251(13) 0.0447(16) 0.0587(19) -0.0078(14) 0.0109(12) -0.0100(12)
C25 0.0443(18) 0.071(2) 0.068(2) 0.0367(19) 0.0307(17) 0.0114(16)
C26 0.0536(19) 0.0537(19) 0.0476(18) -0.0144(15) 0.0225(15) -0.0026(15)
C27 0.0457(15) 0.0256(12) 0.0148(10) -0.0016(9) 0.0086(10) 0.0038(11)
C28 0.0351(13) 0.0271(12) 0.0285(12) 0.0063(10) 0.0183(10) 0.0038(10)
C29 0.0368(13) 0.0206(11) 0.0220(11) -0.0046(9) 0.0058(10) 0.0011(10)
C30 0.0412(14) 0.0285(12) 0.0208(11) 0.0011(9) 0.0171(10) 0.0054(10)
C31 0.0410(14) 0.0257(12) 0.0156(10) -0.0040(9) 0.0063(9) 0.0020(10)
C32 0.0353(13) 0.0220(11) 0.0182(10) -0.0032(9) -0.0019(9) 0.0005(10)
C33 0.0297(12) 0.0171(10) 0.0240(11) -0.0015(9) -0.0026(9) -0.0077(9)
C34 0.0398(14) 0.0265(12) 0.0247(11) -0.0015(9) 0.0172(10) 0.0072(10)
C35 0.0319(12) 0.0160(10) 0.0322(12) -0.0015(9) 0.0103(10) 0.0049(9)
C36 0.0193(10) 0.0234(11) 0.0208(10) 0.0011(9) -0.0008(8) 0.0007(8)
C37 0.0387(13) 0.0246(11) 0.0141(10) 0.0029(8) 0.0050(9) 0.0065(10)
C38 0.0384(13) 0.0212(11) 0.0262(12) 0.0079(9) 0.0156(10) 0.0006(10)
C39 0.0338(12) 0.0241(11) 0.0207(11) 0.0080(9) 0.0089(9) 0.0037(10)
C40 0.0286(12) 0.0274(12) 0.0359(13) 0.0018(10) 0.0185(10) 0.0064(10)
C41 0.0393(14) 0.0206(11) 0.0266(12) -0.0051(9) 0.0111(10) 0.0056(10)
C42 0.0178(10) 0.0208(11) 0.0339(12) 0.0002(9) 0.0005(9) -0.0033(9)
C43 0.0254(11) 0.0150(10) 0.0296(12) 0.0050(9) 0.0029(9) 0.0000(8)
C44 0.0236(11) 0.0222(11) 0.0222(11) -0.0010(9) -0.0041(9) -0.0037(9)
C45 0.0253(11) 0.0174(10) 0.0255(11) 0.0025(9) 0.0047(9) -0.0036(9)
C46 0.0218(11) 0.0238(11) 0.0365(13) 0.0023(10) 0.0112(10) 0.0060(9)
C47 0.0161(10) 0.0253(12) 0.0394(13) 0.0046(10) 0.0075(9) -0.0010(9)
C48 0.0212(11) 0.0237(11) 0.0394(13) 0.0052(10) 0.0138(10) -0.0034(9)
C49 0.0266(11) 0.0159(10) 0.0271(11) -0.0020(9) 0.0038(9) -0.0027(9)
C50 0.0227(11) 0.0180(10) 0.0270(11) 0.0057(9) 0.0026(9) 0.0016(8)
C51 0.0323(12) 0.0126(10) 0.0297(12) -0.0007(9) 0.0063(10) 0.0011(9)
C52 0.0320(12) 0.0154(10) 0.0304(12) 0.0059(9) 0.0134(10) -0.0022(9)
C53 0.0311(12) 0.0166(10) 0.0209(10) 0.0067(8) 0.0047(9) 0.0037(9)
C54 0.0249(11) 0.0159(10) 0.0225(10) 0.0013(8) 0.0046(9) 0.0047(8)
C55 0.0225(11) 0.0174(10) 0.0210(10) 0.0002(8) 0.0035(8) 0.0053(8)
C56 0.0272(12) 0.0291(12) 0.0351(13) 0.0063(10) 0.0203(10) 0.0031(10)
C57 0.0332(12) 0.0164(10) 0.0247(11) -0.0047(9) 0.0012(9) 0.0009(9)
C58 0.0225(11) 0.0195(11) 0.0362(13) 0.0054(9) 0.0098(10) -0.0029(9)
C59 0.0239(11) 0.0202(11) 0.0241(11) 0.0030(9) 0.0033(9) -0.0050(9)
C60 0.0239(11) 0.0218(11) 0.0180(10) 0.0023(8) -0.0040(8) 0.0035(9)
C61 0.0150(10) 0.0253(12) 0.0376(13) 0.0034(10) 0.0073(9) 0.0023(9)
C62 0.0226(11) 0.0186(10) 0.0302(12) 0.0054(9) 0.0060(9) 0.0057(9)
C63 0.0334(12) 0.0249(11) 0.0148(10) 0.0014(9) -0.0009(9) 0.0025(10)
C64 0.0268(11) 0.0136(10) 0.0277(11) 0.0043(8) 0.0061(9) 0.0001(8)
C65 0.0235(11) 0.0180(10) 0.0308(12) 0.0001(9) 0.0040(9) -0.0051(9)
C66 0.0239(11) 0.0181(10) 0.0178(10) 0.0033(8) 0.0001(8) 0.0057(8)
C67 0.0198(10) 0.0235(11) 0.0287(12) 0.0032(9) -0.0003(9) 0.0015(9)
C68 0.0220(11) 0.0233(11) 0.0204(10) 0.0002(9) -0.0023(8) -0.0020(9)
C69 0.0260(11) 0.0182(11) 0.0344(12) 0.0030(9) 0.0093(10) 0.0073(9)
C70 0.0244(11) 0.0120(9) 0.0279(11) -0.0003(8) 0.0056(9) -0.0015(8)

loop_
_atom_type_symbol
_atom_type_description
_atom_type_scat_dispersion_real
_atom_type_scat_dispersion_imag
_atom_type_scat_source
C C 0.0033 0.0016 'International Tables Vol C Tables 4.2.6.8 and 6.1.1.4'
H H 0.0000 0.0000 'International Tables Vol C Tables 4.2.6.8 and 6.1.1.4'
O O 0.0106 0.0060 'International Tables Vol C Tables 4.2.6.8 and 6.1.1.4'

loop_
_geom_angle_atom_site_label_1
_geom_angle_atom_site_label_2
_geom_angle_atom_site_label_3
_geom_angle
C2 O3 C6 117.06(16)
C5 O4 C14 116.17(17)
C6 O5 C17 114.37(17)
C14 O6 C18 115.23(18)
C15 O7 O8 104.68(15)
C19 O8 O7 107.99(16)
C16 O9 O10 104.43(15)
C23 O10 O9 108.31(16)
O1 C1 C2 127.7(2)
O1 C1 C5 128.4(2)
C2 C1 C5 102.68(18)
C3 C2 O3 131.5(2)
C3 C2 C1 107.2(2)
O3 C2 C1 121.31(19)
C2 C3 C15 129.3(2)
C2 C3 C4 108.36(19)
C15 C3 C4 122.05(19)
C5 C4 C16 129.3(2)
C5 C4 C3 107.73(19)
C16 C4 C3 122.66(19)
C4 C5 O4 131.8(2)
C4 C5 C1 107.7(2)
O4 C5 C1 120.5(2)
O5 C6 O3 105.10(16)
O5 C6 C54 110.24(18)
O3 C6 C54 117.50(18)
O5 C6 C7 104.44(17)
O3 C6 C7 119.50(18)
C54 C6 C7 99.34(16)
C8 C7 C49 117.5(2)
C8 C7 C6 135.9(2)
C49 C7 C6 103.66(18)
C7 C8 C9 118.9(2)
C7 C8 C12 132.5(2)
C9 C8 C12 104.50(19)
C42 C9 C10 119.9(2)
C42 C9 C8 123.3(2)
C10 C9 C8 109.48(19)
C67 C10 C11 123.1(2)
C67 C10 C9 119.7(2)
C11 C10 C9 109.7(2)
C13 C11 C10 118.8(2)
C13 C11 C12 133.1(2)
C10 C11 C12 104.46(19)
O2 C12 C8 127.7(2)
O2 C12 C11 127.9(2)
C8 C12 C11 104.25(18)
C11 C13 C50 118.1(2)
C11 C13 C14 136.0(2)
C50 C13 C14 103.22(18)
O6 C14 O4 104.92(17)
O6 C14 C45 110.67(18)
O4 C14 C45 117.33(18)
O6 C14 C13 104.49(17)
O4 C14 C13 119.84(19)
C45 C14 C13 98.94(17)
O7 C15 C3 112.27(17)
O7 C15 C36 106.01(17)
C3 C15 C36 110.36(18)
O7 C15 C55 113.62(17)
C3 C15 C55 112.29(18)
C36 C15 C55 101.53(17)
O9 C16 C4 112.86(18)
O9 C16 C68 105.67(17)
C4 C16 C68 110.10(18)
O9 C16 C59 113.91(18)
C4 C16 C59 112.00(18)
C68 C16 C59 101.43(17)
O5 C17 H17A 109.5
O5 C17 H17B 109.5
H17A C17 H17B 109.5
O5 C17 H17C 109.5
H17A C17 H17C 109.5
H17B C17 H17C 109.5
O6 C18 H18A 109.5
O6 C18 H18B 109.5
H18A C18 H18B 109.5
O6 C18 H18C 109.5
H18A C18 H18C 109.5
H18B C18 H18C 109.5
O8 C19 C21 101.2(2)
O8 C19 C22 110.3(2)
C21 C19 C22 109.9(2)
O8 C19 C20 110.2(2)
C21 C19 C20 112.7(3)
C22 C19 C20 111.9(2)
C19 C20 H20A 109.5
C19 C20 H20B 109.5
H20A C20 H20B 109.5
C19 C20 H20C 109.5
H20A C20 H20C 109.5
H20B C20 H20C 109.5
C19 C21 H21A 109.5
C19 C21 H21B 109.5
H21A C21 H21B 109.5
C19 C21 H21C 109.5
H21A C21 H21C 109.5
H21B C21 H21C 109.5
C19 C22 H22A 109.5
C19 C22 H22B 109.5
H22A C22 H22B 109.5
C19 C22 H22C 109.5
H22A C22 H22C 109.5
H22B C22 H22C 109.5
O10 C23 C24 110.6(2)
O10 C23 C25 100.3(2)
C24 C23 C25 111.3(3)
O10 C23 C26 109.9(2)
C24 C23 C26 111.9(2)
C25 C23 C26 112.3(3)
C23 C24 H24A 109.5
C23 C24 H24B 109.5
H24A C24 H24B 109.5
C23 C24 H24C 109.5
H24A C24 H24C 109.5
H24B C24 H24C 109.5
C23 C25 H25A 109.5
C23 C25 H25B 109.5
H25A C25 H25B 109.5
C23 C25 H25C 109.5
H25A C25 H25C 109.5
H25B C25 H25C 109.5
C23 C26 H26A 109.5
C23 C26 H26B 109.5
H26A C26 H26B 109.5
C23 C26 H26C 109.5
H26A C26 H26C 109.5
H26B C26 H26C 109.5
C30 C27 C31 120.5(2)
C30 C27 C37 120.4(2)
C31 C27 C37 107.6(2)
C38 C28 C56 120.0(2)
C38 C28 C30 119.7(2)
C56 C28 C30 108.0(2)
C31 C29 C41 119.9(2)
C31 C29 C57 119.6(2)
C41 C29 C57 108.2(2)
C27 C30 C28 120.1(2)
C27 C30 C34 119.4(2)
C28 C30 C34 108.2(2)
C29 C31 C27 119.9(2)
C29 C31 C32 119.5(2)
C27 C31 C32 108.2(2)
C44 C32 C63 119.0(2)
C44 C32 C31 120.4(2)
C63 C32 C31 107.8(2)
C57 C33 C59 122.2(2)
C57 C33 C44 119.4(2)
C59 C33 C44 109.2(2)
C41 C34 C40 119.6(2)
C41 C34 C30 120.3(2)
C40 C34 C30 107.8(2)
C69 C35 C51 119.6(2)
C69 C35 C41 120.2(2)
C51 C35 C41 108.3(2)
C68 C36 C60 120.0(2)
C68 C36 C15 125.1(2)
C60 C36 C15 109.40(19)
C39 C37 C63 119.8(2)
C39 C37 C27 119.9(2)
C63 C37 C27 108.3(2)
C28 C38 C52 119.6(2)
C28 C38 C39 119.9(2)
C52 C38 C39 108.3(2)
C37 C39 C53 119.9(2)
C37 C39 C38 120.0(2)
C53 C39 C38 107.4(2)
C46 C40 C34 120.0(2)
C46 C40 C56 119.7(2)
C34 C40 C56 108.1(2)
C34 C41 C29 120.0(2)
C34 C41 C35 120.3(2)
C29 C41 C35 107.4(2)
C9 C42 C47 120.8(2)
C9 C42 C65 117.7(2)
C47 C42 C65 108.1(2)
C51 C43 C45 122.0(2)
C51 C43 C50 119.6(2)
C45 C43 C50 108.8(2)
C32 C44 C68 121.4(2)
C32 C44 C33 120.3(2)
C68 C44 C33 108.27(19)
C59 C45 C43 118.7(2)
C59 C45 C14 133.1(2)
C43 C45 C14 104.51(19)
C40 C46 C61 120.1(2)
C40 C46 C69 119.8(2)
C61 C46 C69 108.0(2)
C61 C47 C42 119.6(2)
C61 C47 C48 119.7(2)
C42 C47 C48 108.3(2)
C56 C48 C58 119.9(2)
C56 C48 C47 120.2(2)
C58 C48 C47 107.5(2)
C65 C49 C70 119.0(2)
C65 C49 C7 123.2(2)
C70 C49 C7 109.38(19)
C62 C50 C43 119.6(2)
C62 C50 C13 122.6(2)
C43 C50 C13 109.14(19)
C43 C51 C57 119.1(2)
C43 C51 C35 120.9(2)
C57 C51 C35 108.0(2)
C58 C52 C38 120.6(2)
C58 C52 C64 119.1(2)
C38 C52 C64 107.7(2)
C66 C53 C64 118.3(2)
C66 C53 C39 120.3(2)
C64 C53 C39 108.5(2)
C55 C54 C70 118.2(2)
C55 C54 C6 133.1(2)
C70 C54 C6 105.16(19)
C54 C55 C66 119.3(2)
C54 C55 C15 127.58(19)
C66 C55 C15 107.98(18)
C48 C56 C28 120.0(2)
C48 C56 C40 120.1(2)
C28 C56 C40 108.0(2)
C33 C57 C51 118.3(2)
C33 C57 C29 120.8(2)
C51 C57 C29 108.1(2)
C52 C58 C65 119.9(2)
C52 C58 C48 119.9(2)
C65 C58 C48 108.0(2)
C45 C59 C33 119.1(2)
C45 C59 C16 127.6(2)
C33 C59 C16 108.26(19)
C63 C60 C66 120.5(2)
C63 C60 C36 121.0(2)
C66 C60 C36 108.26(19)
C47 C61 C46 120.3(2)
C47 C61 C67 119.4(2)
C46 C61 C67 107.7(2)
C50 C62 C67 118.7(2)
C50 C62 C69 120.8(2)
C67 C62 C69 108.1(2)
C60 C63 C37 120.1(2)
C60 C63 C32 119.0(2)
C37 C63 C32 108.1(2)
C70 C64 C53 119.0(2)
C70 C64 C52 120.6(2)
C53 C64 C52 108.0(2)
C49 C65 C42 118.9(2)
C49 C65 C58 121.2(2)
C42 C65 C58 108.1(2)
C53 C66 C60 119.3(2)
C53 C66 C55 122.0(2)
C60 C66 C55 109.39(19)
C10 C67 C62 118.1(2)
C10 C67 C61 120.5(2)
C62 C67 C61 108.3(2)
C36 C68 C44 119.4(2)
C36 C68 C16 125.6(2)
C44 C68 C16 109.36(19)
C35 C69 C62 119.6(2)
C35 C69 C46 120.1(2)
C62 C69 C46 107.9(2)
C64 C70 C54 122.6(2)
C64 C70 C49 120.2(2)
C54 C70 C49 107.69(19)

loop_
_geom_bond_atom_site_label_1
_geom_bond_atom_site_label_2
_geom_bond_distance
O1 C1 1.203(3)
O2 C12 1.206(3)
O3 C2 1.351(3)
O3 C6 1.430(3)
O4 C5 1.361(3)
O4 C14 1.419(3)
O5 C6 1.393(3)
O5 C17 1.432(3)
O6 C14 1.398(3)
O6 C18 1.433(3)
O7 C15 1.437(3)
O7 O8 1.481(2)
O8 C19 1.454(3)
O9 C16 1.435(3)
O9 O10 1.479(2)
O10 C23 1.458(3)
C1 C2 1.511(3)
C1 C5 1.512(3)
C2 C3 1.338(3)
C3 C15 1.497(3)
C3 C4 1.533(3)
C4 C5 1.333(3)
C4 C16 1.489(3)
C6 C54 1.545(3)
C6 C7 1.560(3)
C7 C8 1.385(3)
C7 C49 1.450(3)
C8 C9 1.448(3)
C8 C12 1.527(3)
C9 C42 1.383(3)
C9 C10 1.444(3)
C10 C67 1.383(3)
C10 C11 1.441(3)
C11 C13 1.375(3)
C11 C12 1.532(3)
C13 C50 1.452(3)
C13 C14 1.576(3)
C14 C45 1.555(3)
C15 C36 1.526(3)
C15 C55 1.539(3)
C16 C68 1.525(3)
C16 C59 1.540(3)
C17 H17A 0.9800
C17 H17B 0.9800
C17 H17C 0.9800
C18 H18A 0.9800
C18 H18B 0.9800
C18 H18C 0.9800
C19 C21 1.514(4)
C19 C22 1.515(4)
C19 C20 1.518(4)
C20 H20A 0.9800
C20 H20B 0.9800
C20 H20C 0.9800
C21 H21A 0.9800
C21 H21B 0.9800
C21 H21C 0.9800
C22 H22A 0.9800
C22 H22B 0.9800
C22 H22C 0.9800
C23 C24 1.507(4)
C23 C25 1.520(4)
C23 C26 1.520(4)
C24 H24A 0.9800
C24 H24B 0.9800
C24 H24C 0.9800
C25 H25A 0.9800
C25 H25B 0.9800
C25 H25C 0.9800
C26 H26A 0.9800
C26 H26B 0.9800
C26 H26C 0.9800
C27 C30 1.386(4)
C27 C31 1.447(3)
C27 C37 1.450(3)
C28 C38 1.398(3)
C28 C56 1.447(4)
C28 C30 1.451(4)
C29 C31 1.395(3)
C29 C41 1.441(4)
C29 C57 1.452(3)
C30 C34 1.452(3)
C31 C32 1.450(3)
C32 C44 1.389(3)
C32 C63 1.446(3)
C33 C57 1.387(3)
C33 C59 1.445(3)
C33 C44 1.446(3)
C34 C41 1.391(3)
C34 C40 1.451(4)
C35 C69 1.381(4)
C35 C51 1.447(3)
C35 C41 1.449(3)
C36 C68 1.365(3)
C36 C60 1.442(3)
C37 C39 1.386(3)
C37 C63 1.441(3)
C38 C52 1.441(3)
C38 C39 1.455(4)
C39 C53 1.450(3)
C40 C46 1.399(3)
C40 C56 1.453(3)
C42 C47 1.440(3)
C42 C65 1.441(3)
C43 C51 1.391(3)
C43 C45 1.438(3)
C43 C50 1.441(3)
C44 C68 1.439(3)
C45 C59 1.367(3)
C46 C61 1.442(3)
C46 C69 1.450(3)
C47 C61 1.395(3)
C47 C48 1.450(3)
C48 C56 1.390(4)
C48 C58 1.449(3)
C49 C65 1.388(3)
C49 C70 1.448(3)
C50 C62 1.390(3)
C51 C57 1.430(3)
C52 C58 1.383(4)
C52 C64 1.460(3)
C53 C66 1.391(3)
C53 C64 1.433(3)
C54 C55 1.369(3)
C54 C70 1.443(3)
C55 C66 1.453(3)
C58 C65 1.448(3)
C60 C63 1.388(3)
C60 C66 1.439(3)
C61 C67 1.454(3)
C62 C67 1.433(3)
C62 C69 1.450(3)
C64 C70 1.385(3)

loop_
_geom_torsion_atom_site_label_1
_geom_torsion_atom_site_label_2
_geom_torsion_atom_site_label_3
_geom_torsion_atom_site_label_4
_geom_torsion
C15 O7 O8 C19 150.50(18)
C16 O9 O10 C23 -148.59(18)
C6 O3 C2 C3 51.8(3)
C6 O3 C2 C1 -127.4(2)
O1 C1 C2 C3 144.2(2)
C5 C1 C2 C3 -23.9(2)
O1 C1 C2 O3 -36.5(3)
C5 C1 C2 O3 155.47(19)
O3 C2 C3 C15 10.2(4)
C1 C2 C3 C15 -170.5(2)
O3 C2 C3 C4 -164.0(2)
C1 C2 C3 C4 15.2(2)
C2 C3 C4 C5 0.4(2)
C15 C3 C4 C5 -174.34(19)
C2 C3 C4 C16 174.9(2)
C15 C3 C4 C16 0.2(3)
C16 C4 C5 O4 -9.0(4)
C3 C4 C5 O4 165.1(2)
C16 C4 C5 C1 170.1(2)
C3 C4 C5 C1 -15.9(2)
C14 O4 C5 C4 -53.5(3)
C14 O4 C5 C1 127.5(2)
O1 C1 C5 C4 -143.7(2)
C2 C1 C5 C4 24.3(2)
O1 C1 C5 O4 35.6(4)
C2 C1 C5 O4 -156.51(19)
C17 O5 C6 O3 65.6(2)
C17 O5 C6 C54 -61.9(2)
C17 O5 C6 C7 -167.80(18)
C2 O3 C6 O5 -174.39(18)
C2 O3 C6 C54 -51.4(3)
C2 O3 C6 C7 68.9(3)
O5 C6 C7 C8 -122.7(3)
O3 C6 C7 C8 -5.6(4)
C54 C6 C7 C8 123.5(3)
O5 C6 C7 C49 78.4(2)
O3 C6 C7 C49 -164.56(18)
C54 C6 C7 C49 -35.5(2)
C49 C7 C8 C9 -1.2(3)
C6 C7 C8 C9 -158.0(2)
C49 C7 C8 C12 152.1(2)
C6 C7 C8 C12 -4.7(4)
C7 C8 C9 C42 -6.3(3)
C12 C8 C9 C42 -166.3(2)
C7 C8 C9 C10 143.5(2)
C12 C8 C9 C10 -16.5(2)
C42 C9 C10 C67 -0.2(3)
C8 C9 C10 C67 -151.2(2)
C42 C9 C10 C11 150.6(2)
C8 C9 C10 C11 -0.4(3)
C67 C10 C11 C13 5.3(3)
C9 C10 C11 C13 -144.3(2)
C67 C10 C11 C12 166.6(2)
C9 C10 C11 C12 17.0(2)
C7 C8 C12 O2 54.9(4)
C9 C8 C12 O2 -149.0(2)
C7 C8 C12 C11 -129.9(2)
C9 C8 C12 C11 26.1(2)
C13 C11 C12 O2 -53.9(4)
C10 C11 C12 O2 148.8(2)
C13 C11 C12 C8 131.0(2)
C10 C11 C12 C8 -26.4(2)
C10 C11 C13 C50 1.7(3)
C12 C11 C13 C50 -153.2(2)
C10 C11 C13 C14 159.4(2)
C12 C11 C13 C14 4.5(4)
C18 O6 C14 O4 -65.1(2)
C18 O6 C14 C45 62.4(2)
C18 O6 C14 C13 167.97(19)
C5 O4 C14 O6 175.43(18)
C5 O4 C14 C45 52.1(3)
C5 O4 C14 C13 -67.7(3)
C11 C13 C14 O6 122.2(3)
C50 C13 C14 O6 -77.9(2)
C11 C13 C14 O4 5.2(4)
C50 C13 C14 O4 165.04(19)
C11 C13 C14 C45 -123.6(3)
C50 C13 C14 C45 36.3(2)
O8 O7 C15 C3 -70.4(2)
O8 O7 C15 C36 169.04(16)
O8 O7 C15 C55 58.4(2)
C2 C3 C15 O7 84.0(3)
C4 C3 C15 O7 -102.5(2)
C2 C3 C15 C36 -158.0(2)
C4 C3 C15 C36 15.5(3)
C2 C3 C15 C55 -45.5(3)
C4 C3 C15 C55 128.0(2)
O10 O9 C16 C4 70.8(2)
O10 O9 C16 C68 -168.85(16)
O10 O9 C16 C59 -58.4(2)
C5 C4 C16 O9 -84.6(3)
C3 C4 C16 O9 102.1(2)
C5 C4 C16 C68 157.6(2)
C3 C4 C16 C68 -15.7(3)
C5 C4 C16 C59 45.5(3)
C3 C4 C16 C59 -127.7(2)
O7 O8 C19 C21 173.1(2)
O7 O8 C19 C22 56.7(2)
O7 O8 C19 C20 -67.3(3)
O9 O10 C23 C24 -57.8(2)
O9 O10 C23 C25 -175.3(2)
O9 O10 C23 C26 66.2(3)
C31 C27 C30 C28 138.1(2)
C37 C27 C30 C28 -0.5(3)
C31 C27 C30 C34 0.4(3)
C37 C27 C30 C34 -138.2(2)
C38 C28 C30 C27 0.8(3)
C56 C28 C30 C27 -141.4(2)
C38 C28 C30 C34 142.7(2)
C56 C28 C30 C34 0.5(2)
C41 C29 C31 C27 0.1(3)
C57 C29 C31 C27 -137.6(2)
C41 C29 C31 C32 137.8(2)
C57 C29 C31 C32 0.1(3)
C30 C27 C31 C29 -0.4(3)
C37 C27 C31 C29 142.9(2)
C30 C27 C31 C32 -142.4(2)
C37 C27 C31 C32 0.9(3)
C29 C31 C32 C44 -1.6(3)
C27 C31 C32 C44 140.5(2)
C29 C31 C32 C63 -142.7(2)
C27 C31 C32 C63 -0.6(3)
C27 C30 C34 C41 -0.1(3)
C28 C30 C34 C41 -142.3(2)
C27 C30 C34 C40 141.8(2)
C28 C30 C34 C40 -0.4(2)
O7 C15 C36 C68 105.6(2)
C3 C15 C36 C68 -16.2(3)
C55 C15 C36 C68 -135.4(2)
O7 C15 C36 C60 -100.9(2)
C3 C15 C36 C60 137.33(19)
C55 C15 C36 C60 18.1(2)
C30 C27 C37 C39 -0.2(3)
C31 C27 C37 C39 -143.5(2)
C30 C27 C37 C63 142.5(2)
C31 C27 C37 C63 -0.9(3)
C56 C28 C38 C52 -0.5(3)
C30 C28 C38 C52 -138.2(2)
C56 C28 C38 C39 137.4(2)
C30 C28 C38 C39 -0.3(3)
C63 C37 C39 C53 -0.8(3)
C27 C37 C39 C53 137.7(2)
C63 C37 C39 C38 -137.8(2)
C27 C37 C39 C38 0.7(3)
C28 C38 C39 C37 -0.4(3)
C52 C38 C39 C37 141.7(2)
C28 C38 C39 C53 -142.1(2)
C52 C38 C39 C53 0.0(2)
C41 C34 C40 C46 0.2(3)
C30 C34 C40 C46 -142.0(2)
C41 C34 C40 C56 142.4(2)
C30 C34 C40 C56 0.1(2)
C40 C34 C41 C29 -137.7(2)
C30 C34 C41 C29 -0.2(3)
C40 C34 C41 C35 -0.2(3)
C30 C34 C41 C35 137.4(2)
C31 C29 C41 C34 0.2(3)
C57 C29 C41 C34 142.2(2)
C31 C29 C41 C35 -142.2(2)
C57 C29 C41 C35 -0.1(2)
C69 C35 C41 C34 0.2(3)
C51 C35 C41 C34 -142.4(2)
C69 C35 C41 C29 142.4(2)
C51 C35 C41 C29 -0.2(2)
C10 C9 C42 C47 -2.6(3)
C8 C9 C42 C47 144.2(2)
C10 C9 C42 C65 -138.8(2)
C8 C9 C42 C65 8.1(3)
C63 C32 C44 C68 -3.2(3)
C31 C32 C44 C68 -140.0(2)
C63 C32 C44 C33 138.2(2)
C31 C32 C44 C33 1.3(3)
C57 C33 C44 C32 0.5(3)
C59 C33 C44 C32 -147.1(2)
C57 C33 C44 C68 146.3(2)
C59 C33 C44 C68 -1.2(3)
C51 C43 C45 C59 9.0(3)
C50 C43 C45 C59 -136.7(2)
C51 C43 C45 C14 170.1(2)
C50 C43 C45 C14 24.4(2)
O6 C14 C45 C59 -130.4(2)
O4 C14 C45 C59 -10.1(4)
C13 C14 C45 C59 120.3(3)
O6 C14 C45 C43 72.6(2)
O4 C14 C45 C43 -167.14(18)
C13 C14 C45 C43 -36.7(2)
C34 C40 C46 C61 137.7(2)
C56 C40 C46 C61 -0.1(3)
C34 C40 C46 C69 -0.3(3)
C56 C40 C46 C69 -138.1(2)
C9 C42 C47 C61 2.8(4)
C65 C42 C47 C61 142.6(2)
C9 C42 C47 C48 -139.1(2)
C65 C42 C47 C48 0.7(3)
C61 C47 C48 C56 -0.6(3)
C42 C47 C48 C56 141.3(2)
C61 C47 C48 C58 -142.6(2)
C42 C47 C48 C58 -0.8(3)
C8 C7 C49 C65 6.9(3)
C6 C7 C49 C65 170.5(2)
C8 C7 C49 C70 -140.7(2)
C6 C7 C49 C70 23.0(2)
C51 C43 C50 C62 1.8(3)
C45 C43 C50 C62 148.5(2)
C51 C43 C50 C13 -146.7(2)
C45 C43 C50 C13 0.0(2)
C11 C13 C50 C62 -6.9(3)
C14 C13 C50 C62 -171.2(2)
C11 C13 C50 C43 140.4(2)
C14 C13 C50 C43 -23.9(2)
C45 C43 C51 C57 -5.0(3)
C50 C43 C51 C57 137.2(2)
C45 C43 C51 C35 -143.2(2)
C50 C43 C51 C35 -1.0(3)
C69 C35 C51 C43 -0.3(3)
C41 C35 C51 C43 142.6(2)
C69 C35 C51 C57 -142.5(2)
C41 C35 C51 C57 0.4(2)
C28 C38 C52 C58 0.9(3)
C39 C38 C52 C58 -141.4(2)
C28 C38 C52 C64 142.5(2)
C39 C38 C52 C64 0.2(2)
C37 C39 C53 C66 -1.2(3)
C38 C39 C53 C66 140.6(2)
C37 C39 C53 C64 -142.0(2)
C38 C39 C53 C64 -0.2(2)
O5 C6 C54 C55 129.4(2)
O3 C6 C54 C55 9.1(3)
C7 C6 C54 C55 -121.3(3)
O5 C6 C54 C70 -72.9(2)
O3 C6 C54 C70 166.81(18)
C7 C6 C54 C70 36.4(2)
C70 C54 C55 C66 5.6(3)
C6 C54 C55 C66 161.1(2)
C70 C54 C55 C15 -145.9(2)
C6 C54 C55 C15 9.6(4)
O7 C15 C55 C54 -109.8(2)
C3 C15 C55 C54 19.0(3)
C36 C15 C55 C54 136.8(2)
O7 C15 C55 C66 96.2(2)
C3 C15 C55 C66 -135.07(19)
C36 C15 C55 C66 -17.2(2)
C58 C48 C56 C28 -0.4(3)
C47 C48 C56 C28 -137.7(2)
C58 C48 C56 C40 138.0(2)
C47 C48 C56 C40 0.6(3)
C38 C28 C56 C48 0.3(3)
C30 C28 C56 C48 142.3(2)
C38 C28 C56 C40 -142.5(2)
C30 C28 C56 C40 -0.5(2)
C46 C40 C56 C48 -0.3(3)
C34 C40 C56 C48 -142.5(2)
C46 C40 C56 C28 142.5(2)
C34 C40 C56 C28 0.2(2)
C59 C33 C57 C51 4.2(3)
C44 C33 C57 C51 -139.0(2)
C59 C33 C57 C29 141.2(2)
C44 C33 C57 C29 -2.0(3)
C43 C51 C57 C33 -1.5(3)
C35 C51 C57 C33 141.4(2)
C43 C51 C57 C29 -143.5(2)
C35 C51 C57 C29 -0.5(2)
C31 C29 C57 C33 1.7(3)
C41 C29 C57 C33 -140.4(2)
C31 C29 C57 C51 142.5(2)
C41 C29 C57 C51 0.4(2)
C38 C52 C58 C65 136.9(2)
C64 C52 C58 C65 -0.4(3)
C38 C52 C58 C48 -1.0(3)
C64 C52 C58 C48 -138.3(2)
C56 C48 C58 C52 0.7(3)
C47 C48 C58 C52 142.9(2)
C56 C48 C58 C65 -141.6(2)
C47 C48 C58 C65 0.6(3)
C43 C45 C59 C33 -6.2(3)
C14 C45 C59 C33 -160.8(2)
C43 C45 C59 C16 145.8(2)
C14 C45 C59 C16 -8.8(4)
C57 C33 C59 C45 -0.2(3)
C44 C33 C59 C45 146.3(2)
C57 C33 C59 C16 -157.1(2)
C44 C33 C59 C16 -10.7(2)
O9 C16 C59 C45 109.8(2)
C4 C16 C59 C45 -19.8(3)
C68 C16 C59 C45 -137.1(2)
O9 C16 C59 C33 -95.7(2)
C4 C16 C59 C33 134.65(19)
C68 C16 C59 C33 17.3(2)
C68 C36 C60 C63 -2.8(3)
C15 C36 C60 C63 -157.9(2)
C68 C36 C60 C66 142.5(2)
C15 C36 C60 C66 -12.6(2)
C42 C47 C61 C46 -137.4(2)
C48 C47 C61 C46 0.2(3)
C42 C47 C61 C67 -0.1(3)
C48 C47 C61 C67 137.5(2)
C40 C46 C61 C47 0.1(3)
C69 C46 C61 C47 142.5(2)
C40 C46 C61 C67 -141.5(2)
C69 C46 C61 C67 0.9(3)
C43 C50 C62 C67 -138.9(2)
C13 C50 C62 C67 5.2(3)
C43 C50 C62 C69 -1.4(3)
C13 C50 C62 C69 142.7(2)
C66 C60 C63 C37 -1.1(3)
C36 C60 C63 C37 140.0(2)
C66 C60 C63 C32 -138.3(2)
C36 C60 C63 C32 2.8(3)
C39 C37 C63 C60 1.9(3)
C27 C37 C63 C60 -140.8(2)
C39 C37 C63 C32 143.2(2)
C27 C37 C63 C32 0.5(3)
C44 C32 C63 C60 0.1(3)
C31 C32 C63 C60 141.9(2)
C44 C32 C63 C37 -141.7(2)
C31 C32 C63 C37 0.1(2)
C66 C53 C64 C70 1.1(3)
C39 C53 C64 C70 142.9(2)
C66 C53 C64 C52 -141.4(2)
C39 C53 C64 C52 0.4(2)
C58 C52 C64 C70 0.1(3)
C38 C52 C64 C70 -142.1(2)
C58 C52 C64 C53 141.9(2)
C38 C52 C64 C53 -0.4(2)
C70 C49 C65 C42 139.5(2)
C7 C49 C65 C42 -5.1(3)
C70 C49 C65 C58 1.1(3)
C7 C49 C65 C58 -143.5(2)
C9 C42 C65 C49 -2.3(3)
C47 C42 C65 C49 -143.6(2)
C9 C42 C65 C58 141.0(2)
C47 C42 C65 C58 -0.3(3)
C52 C58 C65 C49 -0.2(3)
C48 C58 C65 C49 142.1(2)
C52 C58 C65 C42 -142.5(2)
C48 C58 C65 C42 -0.2(3)
C64 C53 C66 C60 139.1(2)
C39 C53 C66 C60 1.9(3)
C64 C53 C66 C55 -4.0(3)
C39 C53 C66 C55 -141.2(2)
C63 C60 C66 C53 -0.8(3)
C36 C60 C66 C53 -146.3(2)
C63 C60 C66 C55 146.5(2)
C36 C60 C66 C55 1.0(2)
C54 C55 C66 C53 0.5(3)
C15 C55 C66 C53 157.1(2)
C54 C55 C66 C60 -145.8(2)
C15 C55 C66 C60 10.8(2)
C11 C10 C67 C62 -7.1(3)
C9 C10 C67 C62 139.7(2)
C11 C10 C67 C61 -143.9(2)
C9 C10 C67 C61 2.8(3)
C50 C62 C67 C10 1.7(3)
C69 C62 C67 C10 -140.6(2)
C50 C62 C67 C61 143.4(2)
C69 C62 C67 C61 1.0(3)
C47 C61 C67 C10 -2.7(3)
C46 C61 C67 C10 139.4(2)
C47 C61 C67 C62 -143.2(2)
C46 C61 C67 C62 -1.2(3)
C60 C36 C68 C44 -0.2(3)
C15 C36 C68 C44 150.7(2)
C60 C36 C68 C16 -150.9(2)
C15 C36 C68 C16 0.0(4)
C32 C44 C68 C36 3.2(3)
C33 C44 C68 C36 -142.2(2)
C32 C44 C68 C16 158.2(2)
C33 C44 C68 C16 12.8(2)
O9 C16 C68 C36 -106.0(2)
C4 C16 C68 C36 16.2(3)
C59 C16 C68 C36 134.9(2)
O9 C16 C68 C44 100.9(2)
C4 C16 C68 C44 -137.0(2)
C59 C16 C68 C44 -18.2(2)
C51 C35 C69 C62 0.7(3)
C41 C35 C69 C62 -137.8(2)
C51 C35 C69 C46 138.2(2)
C41 C35 C69 C46 -0.3(3)
C50 C62 C69 C35 0.2(3)
C67 C62 C69 C35 141.6(2)
C50 C62 C69 C46 -141.9(2)
C67 C62 C69 C46 -0.5(3)
C40 C46 C69 C35 0.3(3)
C61 C46 C69 C35 -142.2(2)
C40 C46 C69 C62 142.2(2)
C61 C46 C69 C62 -0.2(3)
C53 C64 C70 C54 5.2(3)
C52 C64 C70 C54 143.0(2)
C53 C64 C70 C49 -136.9(2)
C52 C64 C70 C49 0.8(3)
C55 C54 C70 C64 -8.7(3)
C6 C54 C70 C64 -170.4(2)
C55 C54 C70 C49 137.4(2)
C6 C54 C70 C49 -24.3(2)
C65 C49 C70 C64 -1.4(3)
C7 C49 C70 C64 147.7(2)
C65 C49 C70 C54 -148.6(2)
C7 C49 C70 C54 0.6(2)

loop_
_platon_squeeze_void_nr
_platon_squeeze_void_average_x
_platon_squeeze_void_average_y
_platon_squeeze_void_average_z
_platon_squeeze_void_volume
_platon_squeeze_void_count_electrons
_platon_squeeze_void_content
1 0.088 0.393 0.256 25 2 ' '
2 0.088 0.107 0.756 25 2 ' '
3 0.500 0.500 0.500 312 95 ' '
4 0.500 1.000 1.000 312 95 ' '
5 0.911 0.893 0.244 25 2 ' '
6 0.911 0.607 0.744 25 2 ' '
